data_7157647
loop_
_publ_author_name
'Ma, Liyao'
'Ou, Pengcheng'
'Huang, Xueliang'

_publ_section_title
;
 Divergent synthesis of 1,3,5-tri and 1,3-disubstituted pyrazoles under
 transition metal-free conditions.
;
_journal_issue 33
_journal_name_full 'Organic &amp; biomolecular chemistry'
_journal_page_first 6487
_journal_page_last 6491
_journal_paper_doi 10.1039/d0ob01478h
_journal_volume 18
_journal_year 2020
_chemical_formula_sum 'C19 H17 Br N2 O2'
_chemical_formula_weight 385.26
_space_group_IT_number 14
_space_group_name_Hall '-P 2ybc'
_space_group_name_H-M_alt 'P 1 21/c 1'
_symmetry_cell_setting monoclinic
_symmetry_space_group_name_H-M 'P 1 21/c 1'
_atom_sites_solution_hydrogens geom
_atom_sites_solution_primary direct
_atom_sites_solution_secondary difmap
_audit_creation_method SHELXL-97
_audit_update_record
;
2020-07-17 deposited with the CCDC.	2020-08-07 downloaded from the CCDC.
;
_cell_angle_alpha 90.00
_cell_angle_beta 96.57(3)
_cell_angle_gamma 90.00
_cell_formula_units_Z 4
_cell_length_a 10.495(2)
_cell_length_b 21.897(4)
_cell_length_c 7.8420(16)
_cell_measurement_reflns_used 4946
_cell_measurement_temperature 293(2)
_cell_measurement_theta_max 27.5865
_cell_measurement_theta_min 3.0741
_cell_volume 1790.3(6)
_computing_structure_refinement 'SHELXL-97 (Sheldrick, 1997)'
_computing_structure_solution 'SHELXS-97 (Sheldrick, 1990)'
_diffrn_ambient_temperature 293(2)
_diffrn_measured_fraction_theta_full 0.997
_diffrn_measured_fraction_theta_max 0.997
_diffrn_measurement_device_type 'Bruker P4'
_diffrn_measurement_method '\w scans'
_diffrn_radiation_monochromator graphite
_diffrn_radiation_source 'fine-focus sealed tube'
_diffrn_radiation_type MoK\a
_diffrn_radiation_wavelength 0.71073
_diffrn_reflns_av_R_equivalents 0.0566
_diffrn_reflns_av_sigmaI/netI 0.0596
_diffrn_reflns_limit_h_max 13
_diffrn_reflns_limit_h_min -13
_diffrn_reflns_limit_k_max 24
_diffrn_reflns_limit_k_min -28
_diffrn_reflns_limit_l_max 10
_diffrn_reflns_limit_l_min -10
_diffrn_reflns_number 14826
_diffrn_reflns_theta_full 27.48
_diffrn_reflns_theta_max 27.48
_diffrn_reflns_theta_min 3.21
_exptl_absorpt_coefficient_mu 2.309
_exptl_absorpt_correction_T_max 1.0000
_exptl_absorpt_correction_T_min 0.6318
_exptl_absorpt_correction_type multi-scan
_exptl_crystal_colour White
_exptl_crystal_density_diffrn 1.429
_exptl_crystal_density_method 'not measured'
_exptl_crystal_description Prism
_exptl_crystal_F_000 784
_exptl_crystal_size_max 0.80
_exptl_crystal_size_mid 0.40
_exptl_crystal_size_min 0.30
_refine_diff_density_max 0.727
_refine_diff_density_min -0.731
_refine_diff_density_rms 0.073
_refine_ls_extinction_method none
_refine_ls_goodness_of_fit_ref 1.198
_refine_ls_hydrogen_treatment mixed
_refine_ls_matrix_type full
_refine_ls_number_parameters 218
_refine_ls_number_reflns 4093
_refine_ls_number_restraints 1
_refine_ls_restrained_S_all 1.199
_refine_ls_R_factor_all 0.1035
_refine_ls_R_factor_gt 0.0709
_refine_ls_shift/su_max 0.054
_refine_ls_shift/su_mean 0.006
_refine_ls_structure_factor_coef Fsqd
_refine_ls_weighting_details 'calc w=1/[\s^2^(Fo^2^)+(0.0875P)^2^+0.0756P] where P=(Fo^2^+2Fc^2^)/3'
_refine_ls_weighting_scheme calc
_refine_ls_wR_factor_gt 0.1888
_refine_ls_wR_factor_ref 0.2131
_reflns_number_gt 2584
_reflns_number_total 4093
_reflns_threshold_expression >2sigma(I)
_cod_data_source_file d0ob01478h2.cif
_cod_data_source_block a
_cod_depositor_comments
;
The following automatic conversions were performed:

data item '_exptl_absorpt_correction_type' value 'Multi-scan' was
changed to 'multi-scan' in accordance with the
/home/data/users/saulius/crontab/automatic-downloads/rss-feeds/RSC/lib/dictionaries/cif_core.dic
dictionary named 'cif_core.dic' version 2.4.2 last updated on
2011-04-26.

data item '_symmetry_cell_setting' value 'Monoclinic' was changed to
'monoclinic' in accordance with the
/home/data/users/saulius/crontab/automatic-downloads/rss-feeds/RSC/lib/dictionaries/cif_core.dic
dictionary named 'cif_core.dic' version 2.4.2 last updated on
2011-04-26.

Automatic conversion script
Id: cif_fix_values 7556 2019-12-06 15:28:31Z antanas 

 Adding full bibliography for 7157647.cif.
;
_cod_original_sg_symbol_H-M P21/c
_cod_database_code 7157647

loop_
_symmetry_equiv_pos_as_xyz
'x, y, z'
'-x, y+1/2, -z+1/2'
'-x, -y, -z'
'x, -y-1/2, z-1/2'

loop_
_atom_site_label
_atom_site_type_symbol
_atom_site_fract_x
_atom_site_fract_y
_atom_site_fract_z
_atom_site_U_iso_or_equiv
_atom_site_adp_type
_atom_site_occupancy
_atom_site_symmetry_multiplicity
_atom_site_calc_flag
_atom_site_refinement_flags
_atom_site_disorder_assembly
_atom_site_disorder_group
Br1 Br 0.86752(6) 0.12049(3) 0.04645(8) 0.1040(3) Uani 1 1 d . . .
O1 O 0.4857(4) 0.06245(14) 0.3495(5) 0.1031(12) Uani 1 1 d . . .
O2 O 0.2823(3) 0.08338(13) 0.3901(5) 0.0887(10) Uani 1 1 d . . .
N1 N 0.5162(3) 0.19015(14) 0.2728(4) 0.0608(8) Uani 1 1 d . . .
N2 N 0.5095(3) 0.25144(14) 0.2710(4) 0.0617(8) Uani 1 1 d . . .
C1 C 0.4470(5) 0.37619(17) 0.3149(6) 0.0714(11) Uani 1 1 d . . .
H1 H 0.5239 0.3661 0.2737 0.086 Uiso 1 1 calc R . .
C2 C 0.4174(6) 0.4359(2) 0.3357(7) 0.0952(16) Uani 1 1 d . . .
H2 H 0.4744 0.4662 0.3099 0.114 Uiso 1 1 calc R . .
C3 C 0.3019(6) 0.4521(2) 0.3957(7) 0.0956(16) Uani 1 1 d . . .
H3 H 0.2812 0.4930 0.4087 0.115 Uiso 1 1 calc R . .
C4 C 0.2202(5) 0.4076(2) 0.4349(7) 0.0888(14) Uani 1 1 d . . .
H4 H 0.1430 0.4181 0.4748 0.107 Uiso 1 1 calc R . .
C5 C 0.2512(4) 0.34618(18) 0.4158(5) 0.0677(10) Uani 1 1 d . . .
H5 H 0.1953 0.3159 0.4449 0.081 Uiso 1 1 calc R . .
C6 C 0.3648(4) 0.33015(17) 0.3538(4) 0.0552(8) Uani 1 1 d . . .
C7 C 0.3997(3) 0.26559(16) 0.3348(4) 0.0527(8) Uani 1 1 d . . .
C8 C 0.3352(3) 0.21242(16) 0.3751(5) 0.0553(8) Uani 1 1 d . . .
H8 H 0.2565 0.2099 0.4184 0.066 Uiso 1 1 calc R . .
C9 C 0.4131(4) 0.16446(16) 0.3366(5) 0.0576(9) Uani 1 1 d . . .
C10 C 0.4007(5) 0.0982(2) 0.3566(6) 0.0738(12) Uani 1 1 d . . .
C13 C 0.6258(4) 0.1625(2) 0.2051(6) 0.0709(11) Uani 1 1 d . . .
H13A H 0.6401 0.1830 0.0993 0.085 Uiso 1 1 calc R . .
H13B H 0.6068 0.1200 0.1784 0.085 Uiso 1 1 calc R . .
C12 C 0.1350(6) -0.0001(4) 0.3749(18) 0.238(6) Uani 1 1 d D . .
H12A H 0.0868 0.0348 0.3305 0.357 Uiso 1 1 calc R . .
H12B H 0.1018 -0.0143 0.4768 0.357 Uiso 1 1 calc R . .
H12C H 0.1282 -0.0320 0.2903 0.357 Uiso 1 1 calc R . .
C11 C 0.2730(6) 0.0174(2) 0.4171(12) 0.151(3) Uani 1 1 d D . .
H11A H 0.3023 0.0072 0.5355 0.181 Uiso 1 1 calc R . .
H11B H 0.3258 -0.0043 0.3433 0.181 Uiso 1 1 calc R . .
C14 C 0.7464(4) 0.16609(17) 0.3288(5) 0.0588(9) Uani 1 1 d . . .
C15 C 0.8642(4) 0.14994(18) 0.2744(6) 0.0687(10) Uani 1 1 d . . .
C16 C 0.9771(5) 0.1541(2) 0.3770(8) 0.0907(14) Uani 1 1 d . . .
H16 H 1.0534 0.1425 0.3362 0.109 Uiso 1 1 calc R . .
C17 C 0.9777(5) 0.1755(2) 0.5419(9) 0.0987(17) Uani 1 1 d . . .
H17 H 1.0547 0.1791 0.6127 0.118 Uiso 1 1 calc R . .
C18 C 0.8632(6) 0.1919(2) 0.6025(7) 0.0904(15) Uani 1 1 d . . .
H18 H 0.8633 0.2060 0.7144 0.109 Uiso 1 1 calc R . .
C19 C 0.7491(4) 0.18707(18) 0.4961(6) 0.0705(11) Uani 1 1 d . . .
H19 H 0.6728 0.1981 0.5375 0.085 Uiso 1 1 calc R . .

loop_
_atom_site_aniso_label
_atom_site_aniso_U_11
_atom_site_aniso_U_22
_atom_site_aniso_U_33
_atom_site_aniso_U_23
_atom_site_aniso_U_13
_atom_site_aniso_U_12
Br1 0.0958(5) 0.1166(6) 0.1071(5) -0.0166(3) 0.0438(4) 0.0133(3)
O1 0.095(3) 0.0638(18) 0.147(3) -0.0016(19) 0.002(2) 0.0259(19)
O2 0.078(2) 0.0523(16) 0.131(3) 0.0140(16) -0.0097(19) -0.0084(15)
N1 0.0502(18) 0.0615(19) 0.070(2) -0.0036(14) 0.0033(14) 0.0102(15)
N2 0.0593(19) 0.0608(19) 0.0644(18) 0.0002(14) 0.0049(15) 0.0012(15)
C1 0.066(3) 0.060(2) 0.087(3) 0.0073(19) 0.008(2) 0.000(2)
C2 0.102(4) 0.059(3) 0.125(4) 0.014(3) 0.015(3) -0.011(3)
C3 0.111(4) 0.058(3) 0.118(4) 0.001(2) 0.014(3) 0.005(3)
C4 0.090(4) 0.073(3) 0.106(4) -0.005(3) 0.023(3) 0.021(3)
C5 0.065(3) 0.060(2) 0.078(3) -0.0001(18) 0.008(2) 0.001(2)
C6 0.052(2) 0.057(2) 0.056(2) 0.0024(15) -0.0006(15) -0.0002(17)
C7 0.0477(19) 0.0536(19) 0.0551(19) 0.0026(14) -0.0013(15) 0.0035(16)
C8 0.0416(18) 0.056(2) 0.067(2) -0.0017(16) 0.0014(15) -0.0001(16)
C9 0.049(2) 0.053(2) 0.067(2) -0.0027(16) -0.0048(16) 0.0004(17)
C10 0.075(3) 0.054(2) 0.088(3) -0.0053(19) -0.011(2) 0.004(2)
C13 0.057(2) 0.084(3) 0.072(3) -0.009(2) 0.0085(19) 0.016(2)
C12 0.185(11) 0.095(5) 0.419(18) 0.093(8) -0.026(10) -0.043(6)
C11 0.138(6) 0.058(3) 0.241(9) 0.041(4) -0.047(6) -0.024(4)
C14 0.051(2) 0.058(2) 0.068(2) 0.0050(16) 0.0074(16) 0.0125(17)
C15 0.057(2) 0.060(2) 0.090(3) 0.006(2) 0.012(2) 0.0027(19)
C16 0.064(3) 0.078(3) 0.128(5) 0.003(3) 0.004(3) 0.008(2)
C17 0.065(3) 0.091(4) 0.133(5) 0.014(3) -0.020(3) 0.004(3)
C18 0.098(4) 0.087(3) 0.081(3) -0.001(2) -0.011(3) 0.000(3)
C19 0.066(3) 0.073(3) 0.071(3) -0.0022(19) 0.0026(19) 0.013(2)

loop_
_atom_type_symbol
_atom_type_description
_atom_type_scat_dispersion_real
_atom_type_scat_dispersion_imag
_atom_type_scat_source
C C 0.0033 0.0016 'International Tables Vol C Tables 4.2.6.8 and 6.1.1.4'
H H 0.0000 0.0000 'International Tables Vol C Tables 4.2.6.8 and 6.1.1.4'
Br Br -0.2901 2.4595 'International Tables Vol C Tables 4.2.6.8 and 6.1.1.4'
N N 0.0061 0.0033 'International Tables Vol C Tables 4.2.6.8 and 6.1.1.4'
O O 0.0106 0.0060 'International Tables Vol C Tables 4.2.6.8 and 6.1.1.4'

loop_
_geom_angle_atom_site_label_1
_geom_angle_atom_site_label_2
_geom_angle_atom_site_label_3
_geom_angle
_geom_angle_site_symmetry_1
_geom_angle_site_symmetry_3
_geom_angle_publ_flag
C10 O2 C11 110.2(4) . . ?
N2 N1 C9 111.9(3) . . ?
N2 N1 C13 117.0(3) . . ?
C9 N1 C13 131.0(3) . . ?
N1 N2 C7 105.8(3) . . ?
C2 C1 C6 121.2(5) . . ?
C2 C1 H1 119.4 . . ?
C6 C1 H1 119.4 . . ?
C1 C2 C3 120.3(5) . . ?
C1 C2 H2 119.8 . . ?
C3 C2 H2 119.8 . . ?
C4 C3 C2 119.3(5) . . ?
C4 C3 H3 120.3 . . ?
C2 C3 H3 120.3 . . ?
C3 C4 C5 120.4(5) . . ?
C3 C4 H4 119.8 . . ?
C5 C4 H4 119.8 . . ?
C6 C5 C4 120.2(4) . . ?
C6 C5 H5 119.9 . . ?
C4 C5 H5 119.9 . . ?
C1 C6 C5 118.5(4) . . ?
C1 C6 C7 120.6(4) . . ?
C5 C6 C7 120.9(3) . . ?
N2 C7 C8 110.5(3) . . ?
N2 C7 C6 119.5(3) . . ?
C8 C7 C6 130.0(3) . . ?
C9 C8 C7 105.5(3) . . ?
C9 C8 H8 127.2 . . ?
C7 C8 H8 127.2 . . ?
N1 C9 C8 106.3(3) . . ?
N1 C9 C10 122.1(4) . . ?
C8 C9 C10 131.7(4) . . ?
O1 C10 O2 124.4(4) . . ?
O1 C10 C9 124.7(4) . . ?
O2 C10 C9 110.9(4) . . ?
N1 C13 C14 112.7(3) . . ?
N1 C13 H13A 109.1 . . ?
C14 C13 H13A 109.1 . . ?
N1 C13 H13B 109.1 . . ?
C14 C13 H13B 109.1 . . ?
H13A C13 H13B 107.8 . . ?
C11 C12 H12A 109.5 . . ?
C11 C12 H12B 109.4 . . ?
H12A C12 H12B 109.5 . . ?
C11 C12 H12C 109.5 . . ?
H12A C12 H12C 109.5 . . ?
H12B C12 H12C 109.5 . . ?
O2 C11 C12 107.4(5) . . ?
O2 C11 H11A 110.2 . . ?
C12 C11 H11A 110.3 . . ?
O2 C11 H11B 110.2 . . ?
C12 C11 H11B 110.2 . . ?
H11A C11 H11B 108.5 . . ?
C19 C14 C15 116.7(4) . . ?
C19 C14 C13 123.5(3) . . ?
C15 C14 C13 119.8(4) . . ?
C16 C15 C14 123.0(5) . . ?
C16 C15 Br1 118.1(4) . . ?
C14 C15 Br1 118.9(3) . . ?
C15 C16 C17 119.3(5) . . ?
C15 C16 H16 120.3 . . ?
C17 C16 H16 120.3 . . ?
C16 C17 C18 120.0(5) . . ?
C16 C17 H17 120.0 . . ?
C18 C17 H17 120.0 . . ?
C19 C18 C17 119.8(5) . . ?
C19 C18 H18 120.1 . . ?
C17 C18 H18 120.1 . . ?
C18 C19 C14 121.2(4) . . ?
C18 C19 H19 119.4 . . ?
C14 C19 H19 119.4 . . ?

loop_
_geom_bond_atom_site_label_1
_geom_bond_atom_site_label_2
_geom_bond_distance
_geom_bond_site_symmetry_2
_geom_bond_publ_flag
Br1 C15 1.904(5) . ?
O1 C10 1.193(5) . ?
O2 C10 1.340(6) . ?
O2 C11 1.465(6) . ?
N1 N2 1.344(4) . ?
N1 C9 1.364(5) . ?
N1 C13 1.454(5) . ?
N2 C7 1.344(5) . ?
C1 C2 1.359(6) . ?
C1 C6 1.383(5) . ?
C1 H1 0.9300 . ?
C2 C3 1.395(8) . ?
C2 H2 0.9300 . ?
C3 C4 1.357(7) . ?
C3 H3 0.9300 . ?
C4 C5 1.396(6) . ?
C4 H4 0.9300 . ?
C5 C6 1.384(5) . ?
C5 H5 0.9300 . ?
C6 C7 1.472(5) . ?
C7 C8 1.401(5) . ?
C8 C9 1.386(5) . ?
C8 H8 0.9300 . ?
C9 C10 1.466(6) . ?
C13 C14 1.506(6) . ?
C13 H13A 0.9700 . ?
C13 H13B 0.9700 . ?
C12 C11 1.4977(11) . ?
C12 H12A 0.9600 . ?
C12 H12B 0.9600 . ?
C12 H12C 0.9600 . ?
C11 H11A 0.9700 . ?
C11 H11B 0.9700 . ?
C14 C19 1.388(6) . ?
C14 C15 1.399(5) . ?
C15 C16 1.357(7) . ?
C16 C17 1.375(8) . ?
C16 H16 0.9300 . ?
C17 C18 1.389(8) . ?
C17 H17 0.9300 . ?
C18 C19 1.383(7) . ?
C18 H18 0.9300 . ?
C19 H19 0.9300 . ?

loop_
_geom_torsion_atom_site_label_1
_geom_torsion_atom_site_label_2
_geom_torsion_atom_site_label_3
_geom_torsion_atom_site_label_4
_geom_torsion
_geom_torsion_site_symmetry_1
_geom_torsion_site_symmetry_2
_geom_torsion_site_symmetry_3
_geom_torsion_site_symmetry_4
_geom_torsion_publ_flag
C9 N1 N2 C7 -0.1(4) . . . . ?
C13 N1 N2 C7 178.4(3) . . . . ?
C6 C1 C2 C3 -0.7(8) . . . . ?
C1 C2 C3 C4 0.8(9) . . . . ?
C2 C3 C4 C5 0.1(8) . . . . ?
C3 C4 C5 C6 -1.1(7) . . . . ?
C2 C1 C6 C5 -0.3(7) . . . . ?
C2 C1 C6 C7 -178.4(4) . . . . ?
C4 C5 C6 C1 1.2(6) . . . . ?
C4 C5 C6 C7 179.3(4) . . . . ?
N1 N2 C7 C8 -0.9(4) . . . . ?
N1 N2 C7 C6 178.7(3) . . . . ?
C1 C6 C7 N2 -3.3(5) . . . . ?
C5 C6 C7 N2 178.7(3) . . . . ?
C1 C6 C7 C8 176.2(4) . . . . ?
C5 C6 C7 C8 -1.8(6) . . . . ?
N2 C7 C8 C9 1.5(4) . . . . ?
C6 C7 C8 C9 -178.0(3) . . . . ?
N2 N1 C9 C8 1.0(4) . . . . ?
C13 N1 C9 C8 -177.2(4) . . . . ?
N2 N1 C9 C10 -178.0(3) . . . . ?
C13 N1 C9 C10 3.8(6) . . . . ?
C7 C8 C9 N1 -1.5(4) . . . . ?
C7 C8 C9 C10 177.4(4) . . . . ?
C11 O2 C10 O1 0.2(7) . . . . ?
C11 O2 C10 C9 -177.6(4) . . . . ?
N1 C9 C10 O1 13.9(7) . . . . ?
C8 C9 C10 O1 -164.8(4) . . . . ?
N1 C9 C10 O2 -168.3(4) . . . . ?
C8 C9 C10 O2 13.0(6) . . . . ?
N2 N1 C13 C14 77.2(5) . . . . ?
C9 N1 C13 C14 -104.6(5) . . . . ?
C10 O2 C11 C12 -154.9(8) . . . . ?
N1 C13 C14 C19 7.0(6) . . . . ?
N1 C13 C14 C15 -170.5(4) . . . . ?
C19 C14 C15 C16 0.0(6) . . . . ?
C13 C14 C15 C16 177.6(4) . . . . ?
C19 C14 C15 Br1 179.8(3) . . . . ?
C13 C14 C15 Br1 -2.6(5) . . . . ?
C14 C15 C16 C17 -0.6(7) . . . . ?
Br1 C15 C16 C17 179.6(4) . . . . ?
C15 C16 C17 C18 0.9(8) . . . . ?
C16 C17 C18 C19 -0.6(8) . . . . ?
C17 C18 C19 C14 0.0(8) . . . . ?
C15 C14 C19 C18 0.3(6) . . . . ?
C13 C14 C19 C18 -177.3(4) . . . . ?
